data_4117826
loop_
_publ_author_name
'Pierre-Antoine Bouit'
'Aude Escande'
'R\'ozsa Sz\"ucs'
'D\'enes Szieberth'
'Christophe Lescop'
'L\'aszl\'o Nyul\'aszi'
'Muriel Hissler'
'R\'egis R\'eau'

_publ_section_title
;
 Dibenzophosphapentaphenes: Exploiting P Chemistry for Gap Fine-Tuning and
 Coordination-Driven Assembly of Planar Polycyclic Aromatic Hydrocarbons
;
_journal_name_full 'Journal of the American Chemical Society'
_journal_page_first 6524
_journal_page_last 6527
_journal_paper_doi 10.1021/ja300171y
_journal_volume 134
_journal_year 2012
_chemical_formula_moiety 'C41 H32 Cl2 F3 O7 P S2'
_chemical_formula_sum 'C41 H32 Cl2 F3 O7 P S2'
_chemical_formula_weight 859.66
_chemical_name_systematic
;
 ?
;
_space_group_IT_number 2
_symmetry_cell_setting triclinic
_symmetry_space_group_name_Hall '-P 1'
_symmetry_space_group_name_H-M 'P -1'
_atom_sites_solution_hydrogens geom
_atom_sites_solution_primary direct
_atom_sites_solution_secondary difmap
_audit_creation_method SHELXL-97
_cell_angle_alpha 112.794(3)
_cell_angle_beta 102.556(2)
_cell_angle_gamma 94.197(2)
_cell_formula_units_Z 2
_cell_length_a 9.1252(4)
_cell_length_b 14.5686(6)
_cell_length_c 16.1866(8)
_cell_measurement_reflns_used 5480
_cell_measurement_temperature 150
_cell_measurement_theta_max 27.09
_cell_measurement_theta_min 2.38
_cell_volume 1906.52(16)
_computing_cell_refinement 'Bruker APEX2 (Bruker, 2006)'
_computing_data_collection 'Bruker APEX2 (Bruker, 2006)'
_computing_data_reduction 'Bruker APEX2 (Bruker, 2006)'
_computing_molecular_graphics 'Ortep-3 for Windows (Farrugia, 1997)'
_computing_publication_material 'WinGX publication routines (Farrugia, 1999)'
_computing_structure_refinement 'SHELXL-97 (Sheldrick, 1997)'
_computing_structure_solution 'SHELXS-97 (Sheldrick, 1990)'
_diffrn_ambient_temperature 150
_diffrn_measured_fraction_theta_full 0.973
_diffrn_measured_fraction_theta_max 0.973
_diffrn_measurement_device_type ccd
_diffrn_measurement_method none
_diffrn_radiation_monochromator graphite
_diffrn_radiation_source 'fine-focus sealed tube'
_diffrn_radiation_type MoK\a
_diffrn_radiation_wavelength 0.71073
_diffrn_reflns_av_R_equivalents 0.0420
_diffrn_reflns_av_sigmaI/netI 0.0583
_diffrn_reflns_limit_h_max 11
_diffrn_reflns_limit_h_min -11
_diffrn_reflns_limit_k_max 18
_diffrn_reflns_limit_k_min -18
_diffrn_reflns_limit_l_max 20
_diffrn_reflns_limit_l_min -20
_diffrn_reflns_number 19963
_diffrn_reflns_theta_full 27.51
_diffrn_reflns_theta_max 27.51
_diffrn_reflns_theta_min 1.42
_diffrn_standards_decay_% none
_exptl_absorpt_coefficient_mu 0.389
_exptl_absorpt_correction_type none
_exptl_crystal_colour violet
_exptl_crystal_density_diffrn 1.497
_exptl_crystal_description prism
_exptl_crystal_F_000 884
_exptl_crystal_size_max 0.41
_exptl_crystal_size_mid 0.34
_exptl_crystal_size_min 0.28
_refine_diff_density_max 1.004
_refine_diff_density_min -0.720
_refine_diff_density_rms 0.091
_refine_ls_extinction_method none
_refine_ls_goodness_of_fit_ref 1.045
_refine_ls_hydrogen_treatment constr
_refine_ls_matrix_type full
_refine_ls_number_parameters 505
_refine_ls_number_reflns 8530
_refine_ls_number_restraints 0
_refine_ls_restrained_S_all 1.045
_refine_ls_R_factor_all 0.0758
_refine_ls_R_factor_gt 0.0560
_refine_ls_shift/su_max 0.001
_refine_ls_shift/su_mean 0.000
_refine_ls_structure_factor_coef Fsqd
_refine_ls_weighting_details 'calc w=1/[\s^2^(Fo^2^)+(0.0913P)^2^+1.2780P] where P=(Fo^2^+2Fc^2^)/3'
_refine_ls_weighting_scheme calc
_refine_ls_wR_factor_gt 0.1504
_refine_ls_wR_factor_ref 0.1713
_reflns_number_gt 6491
_reflns_number_total 8530
_reflns_threshold_expression >2sigma(I)
_cod_data_source_file ja300171y_si_001_2.cif
_cod_data_source_block compound4
_cod_original_cell_volume 1906.51(15)
_cod_database_code 4117826

loop_
_symmetry_equiv_pos_as_xyz
'x, y, z'
'-x, -y, -z'

loop_
_atom_site_label
_atom_site_type_symbol
_atom_site_fract_x
_atom_site_fract_y
_atom_site_fract_z
_atom_site_U_iso_or_equiv
_atom_site_adp_type
_atom_site_occupancy
_atom_site_symmetry_multiplicity
_atom_site_calc_flag
_atom_site_refinement_flags
P1 P -0.01846(7) 1.30018(5) 1.19554(4) 0.01455(15) Uani 1 1 d .
S1 S 0.10689(7) 1.44097(5) 1.23884(5) 0.02017(16) Uani 1 1 d .
C1 C 0.0623(3) 1.20170(17) 1.12147(17) 0.0151(5) Uani 1 1 d .
C2 C 0.0971(3) 1.18638(18) 1.03519(17) 0.0163(5) Uani 1 1 d .
C3 C 0.0611(3) 1.25375(19) 0.99406(18) 0.0197(5) Uani 1 1 d .
H3 H 0.0145 1.3079 1.0223 0.024 Uiso 1 1 calc R
C4 C 0.0955(3) 1.2389(2) 0.91138(18) 0.0213(5) Uani 1 1 d .
C5 C 0.1634(3) 1.1565(2) 0.86862(18) 0.0224(5) Uani 1 1 d .
H5 H 0.1845 1.1464 0.8123 0.027 Uiso 1 1 calc R
C6 C 0.1999(3) 1.08995(19) 0.90840(18) 0.0190(5) Uani 1 1 d .
C7 C 0.1711(3) 1.10285(18) 0.99565(17) 0.0166(5) Uani 1 1 d .
C8 C 0.2135(3) 1.03799(17) 1.04463(17) 0.0165(5) Uani 1 1 d .
C9 C 0.2960(3) 0.95737(19) 1.01534(19) 0.0216(5) Uani 1 1 d .
H9 H 0.3280 0.9429 0.9615 0.026 Uiso 1 1 calc R
C10 C 0.3290(3) 0.9008(2) 1.06573(19) 0.0240(6) Uani 1 1 d .
H10 H 0.3833 0.8487 1.0449 0.029 Uiso 1 1 calc R
C11 C 0.2840(3) 0.91833(19) 1.14740(19) 0.0215(5) Uani 1 1 d .
H11 H 0.3053 0.8767 1.1783 0.026 Uiso 1 1 calc R
C12 C 0.2082(3) 0.99746(18) 1.18181(17) 0.0170(5) Uani 1 1 d .
C13 C 0.1647(3) 1.02259(18) 1.27059(18) 0.0173(5) Uani 1 1 d .
C14 C 0.1914(3) 0.9654(2) 1.3216(2) 0.0241(6) Uani 1 1 d .
H14 H 0.2355 0.9081 1.2998 0.029 Uiso 1 1 calc R
C15 C 0.1524(3) 0.9935(2) 1.4057(2) 0.0264(6) Uani 1 1 d .
H15 H 0.1706 0.9537 1.4386 0.032 Uiso 1 1 calc R
C16 C 0.0879(3) 1.0779(2) 1.44188(19) 0.0239(6) Uani 1 1 d .
H16 H 0.0651 1.0943 1.4986 0.029 Uiso 1 1 calc R
C17 C 0.0558(3) 1.14035(18) 1.39336(18) 0.0177(5) Uani 1 1 d .
C18 C -0.0150(3) 1.23073(18) 1.42445(17) 0.0172(5) Uani 1 1 d .
C19 C -0.0586(3) 1.26981(19) 1.50977(18) 0.0195(5) Uani 1 1 d .
C20 C -0.1342(3) 1.3504(2) 1.53201(18) 0.0213(5) Uani 1 1 d .
H20 H -0.1648 1.3719 1.5867 0.026 Uiso 1 1 calc R
C21 C -0.1662(3) 1.40108(19) 1.47392(18) 0.0206(5) Uani 1 1 d .
C22 C -0.1181(3) 1.37192(18) 1.39390(18) 0.0182(5) Uani 1 1 d .
H22 H -0.1330 1.4080 1.3572 0.022 Uiso 1 1 calc R
C23 C -0.0462(3) 1.28662(18) 1.36839(17) 0.0174(5) Uani 1 1 d .
C24 C -0.0032(3) 1.25132(18) 1.28282(17) 0.0162(5) Uani 1 1 d .
C25 C 0.0636(3) 1.16704(17) 1.25450(17) 0.0149(5) Uani 1 1 d .
C26 C 0.0997(3) 1.13986(18) 1.16537(17) 0.0157(5) Uani 1 1 d .
C27 C 0.1736(3) 1.05667(17) 1.12952(17) 0.0152(5) Uani 1 1 d .
C28 C 0.0955(3) 1.10957(18) 1.30702(17) 0.0156(5) Uani 1 1 d .
C29 C -0.2111(3) 1.31147(18) 1.14969(17) 0.0181(5) Uani 1 1 d .
C30 C -0.2425(3) 1.3716(2) 1.1013(2) 0.0290(6) Uani 1 1 d .
H30 H -0.1634 1.4070 1.0918 0.035 Uiso 1 1 calc R
C31 C -0.3930(4) 1.3784(2) 1.0670(2) 0.0381(8) Uani 1 1 d .
H31 H -0.4149 1.4184 1.0345 0.046 Uiso 1 1 calc R
C32 C -0.5101(3) 1.3255(2) 1.0815(2) 0.0383(8) Uani 1 1 d .
H32 H -0.6106 1.3304 1.0589 0.046 Uiso 1 1 calc R
C33 C -0.4788(3) 1.2656(2) 1.1291(2) 0.0300(6) Uani 1 1 d .
H33 H -0.5584 1.2300 1.1379 0.036 Uiso 1 1 calc R
C34 C -0.3299(3) 1.25794(19) 1.16393(19) 0.0226(5) Uani 1 1 d .
H34 H -0.3090 1.2178 1.1964 0.027 Uiso 1 1 calc R
C500 C 0.5964(5) 0.6755(4) 0.2528(5) 0.0832(17) Uani 1 1 d .
O2 O 0.2649(2) 1.00893(14) 0.86614(13) 0.0265(4) Uani 1 1 d .
O1 O 0.0681(3) 1.29917(16) 0.86587(14) 0.0314(5) Uani 1 1 d .
O3 O -0.0212(2) 1.22283(15) 1.56751(13) 0.0262(4) Uani 1 1 d .
O4 O -0.2448(2) 1.47822(14) 1.50360(14) 0.0268(4) Uani 1 1 d .
O10 O 0.3496(4) 0.5552(2) 0.1526(2) 0.0653(8) Uani 1 1 d .
O11 O 0.3434(4) 0.7357(2) 0.2211(3) 0.0720(10) Uani 1 1 d .
O12 O 0.3768(4) 0.6435(2) 0.3170(2) 0.0721(9) Uani 1 1 d .
Cl2 Cl 0.48301(10) 0.23694(7) 0.36330(8) 0.0541(3) Uani 1 1 d .
Cl1 Cl 0.58884(11) 0.08893(9) 0.43066(8) 0.0595(3) Uani 1 1 d .
C200 C 0.3040(3) 0.9982(2) 0.7821(2) 0.0297(6) Uani 1 1 d .
H20A H 0.3479 0.9383 0.7600 0.045 Uiso 1 1 calc R
H20B H 0.3764 1.0561 0.7942 0.045 Uiso 1 1 calc R
H20C H 0.2139 0.9929 0.7358 0.045 Uiso 1 1 calc R
C300 C -0.0446(4) 1.2669(2) 1.6583(2) 0.0357(7) Uani 1 1 d .
H30A H -0.0133 1.2262 1.6912 0.054 Uiso 1 1 calc R
H30B H -0.1508 1.2702 1.6530 0.054 Uiso 1 1 calc R
H30C H 0.0144 1.3338 1.6916 0.054 Uiso 1 1 calc R
C800 C 0.2944(3) 1.4168(2) 1.2825(2) 0.0281(6) Uani 1 1 d .
H80A H 0.3682 1.4775 1.3061 0.042 Uiso 1 1 calc R
H80B H 0.3213 1.3646 1.2330 0.042 Uiso 1 1 calc R
H80C H 0.2927 1.3956 1.3316 0.042 Uiso 1 1 calc R
C100 C 0.0124(4) 1.3896(2) 0.9114(2) 0.0397(8) Uani 1 1 d .
H10A H -0.0026 1.4259 0.8727 0.060 Uiso 1 1 calc R
H10B H 0.0852 1.4312 0.9696 0.060 Uiso 1 1 calc R
H10C H -0.0828 1.3724 0.9226 0.060 Uiso 1 1 calc R
C400 C -0.2886(4) 1.5290(2) 1.4448(2) 0.0315(7) Uani 1 1 d .
H40A H -0.3427 1.5814 1.4734 0.047 Uiso 1 1 calc R
H40B H -0.3533 1.4815 1.3858 0.047 Uiso 1 1 calc R
H40C H -0.1992 1.5583 1.4355 0.047 Uiso 1 1 calc R
C950 C 0.4929(4) 0.1929(3) 0.4520(3) 0.0458(9) Uani 1 1 d .
H95A H 0.5463 0.2470 0.5117 0.055 Uiso 1 1 calc R
H95B H 0.3906 0.1731 0.4544 0.055 Uiso 1 1 calc R
S2 S 0.39401(10) 0.65042(6) 0.23364(7) 0.0418(2) Uani 1 1 d .
F1 F 0.6634(4) 0.6038(3) 0.2688(3) 0.1136(13) Uani 1 1 d .
F2 F 0.6306(5) 0.6768(4) 0.1772(4) 0.167(2) Uani 1 1 d .
F3 F 0.6581(4) 0.7638(3) 0.3208(4) 0.166(2) Uani 1 1 d .

loop_
_atom_site_aniso_label
_atom_site_aniso_U_11
_atom_site_aniso_U_22
_atom_site_aniso_U_33
_atom_site_aniso_U_23
_atom_site_aniso_U_13
_atom_site_aniso_U_12
P1 0.0167(3) 0.0163(3) 0.0133(3) 0.0069(2) 0.0069(2) 0.0055(2)
S1 0.0230(3) 0.0163(3) 0.0211(3) 0.0077(2) 0.0058(3) 0.0033(2)
C1 0.0164(11) 0.0155(11) 0.0142(12) 0.0055(9) 0.0061(9) 0.0044(9)
C2 0.0157(11) 0.0197(11) 0.0123(12) 0.0055(9) 0.0045(9) 0.0008(9)
C3 0.0229(13) 0.0217(12) 0.0169(13) 0.0087(10) 0.0083(10) 0.0060(10)
C4 0.0223(13) 0.0261(13) 0.0174(13) 0.0116(11) 0.0046(10) 0.0029(10)
C5 0.0259(13) 0.0280(13) 0.0121(12) 0.0062(10) 0.0076(10) 0.0015(11)
C6 0.0189(12) 0.0205(12) 0.0148(12) 0.0036(10) 0.0068(10) 0.0019(9)
C7 0.0153(11) 0.0184(11) 0.0135(12) 0.0041(9) 0.0043(9) 0.0004(9)
C8 0.0153(11) 0.0153(11) 0.0154(12) 0.0025(9) 0.0047(9) 0.0007(9)
C9 0.0248(13) 0.0211(12) 0.0171(13) 0.0037(10) 0.0096(10) 0.0053(10)
C10 0.0263(14) 0.0213(12) 0.0225(14) 0.0046(11) 0.0093(11) 0.0112(10)
C11 0.0253(13) 0.0188(12) 0.0217(13) 0.0088(10) 0.0070(11) 0.0068(10)
C12 0.0174(12) 0.0164(11) 0.0173(12) 0.0065(10) 0.0058(10) 0.0036(9)
C13 0.0162(12) 0.0172(11) 0.0182(13) 0.0067(10) 0.0054(9) 0.0031(9)
C14 0.0290(14) 0.0228(13) 0.0278(15) 0.0144(11) 0.0128(11) 0.0107(11)
C15 0.0360(16) 0.0297(14) 0.0249(15) 0.0192(12) 0.0134(12) 0.0130(12)
C16 0.0308(15) 0.0279(14) 0.0203(14) 0.0140(11) 0.0125(11) 0.0086(11)
C17 0.0182(12) 0.0194(12) 0.0158(12) 0.0076(10) 0.0054(9) 0.0016(9)
C18 0.0169(12) 0.0196(12) 0.0132(12) 0.0053(10) 0.0042(9) 0.0008(9)
C19 0.0210(12) 0.0222(12) 0.0130(12) 0.0049(10) 0.0052(10) 0.0004(10)
C20 0.0232(13) 0.0254(13) 0.0136(12) 0.0038(10) 0.0104(10) 0.0025(10)
C21 0.0195(12) 0.0202(12) 0.0195(13) 0.0037(10) 0.0085(10) 0.0028(10)
C22 0.0213(12) 0.0180(11) 0.0160(12) 0.0061(10) 0.0080(10) 0.0052(9)
C23 0.0167(12) 0.0189(11) 0.0150(12) 0.0049(10) 0.0056(9) 0.0027(9)
C24 0.0195(12) 0.0179(11) 0.0140(12) 0.0076(9) 0.0077(9) 0.0046(9)
C25 0.0134(11) 0.0162(11) 0.0153(12) 0.0055(9) 0.0058(9) 0.0022(9)
C26 0.0149(11) 0.0170(11) 0.0148(12) 0.0053(9) 0.0058(9) 0.0017(9)
C27 0.0162(11) 0.0139(11) 0.0142(12) 0.0042(9) 0.0050(9) 0.0013(9)
C28 0.0152(11) 0.0160(11) 0.0146(12) 0.0051(9) 0.0046(9) 0.0025(9)
C29 0.0187(12) 0.0201(12) 0.0142(12) 0.0045(10) 0.0064(10) 0.0056(9)
C30 0.0263(14) 0.0298(14) 0.0332(16) 0.0164(13) 0.0052(12) 0.0067(11)
C31 0.0347(17) 0.0371(17) 0.046(2) 0.0222(15) 0.0036(14) 0.0172(13)
C32 0.0220(15) 0.0420(18) 0.0380(19) 0.0053(15) 0.0013(13) 0.0126(13)
C33 0.0178(13) 0.0316(15) 0.0301(16) 0.0014(12) 0.0084(11) 0.0016(11)
C34 0.0239(13) 0.0212(12) 0.0176(13) 0.0022(10) 0.0066(10) 0.0033(10)
C500 0.042(2) 0.087(4) 0.138(6) 0.061(4) 0.029(3) 0.009(2)
O2 0.0383(11) 0.0278(10) 0.0186(10) 0.0075(8) 0.0196(8) 0.0128(8)
O1 0.0501(13) 0.0352(11) 0.0223(11) 0.0193(9) 0.0183(9) 0.0179(10)
O3 0.0392(11) 0.0317(10) 0.0137(9) 0.0118(8) 0.0128(8) 0.0103(9)
O4 0.0333(11) 0.0270(10) 0.0233(10) 0.0074(8) 0.0165(8) 0.0138(8)
O10 0.0653(19) 0.0566(17) 0.067(2) 0.0186(15) 0.0153(16) 0.0194(14)
O11 0.074(2) 0.0514(17) 0.110(3) 0.0502(19) 0.0247(19) 0.0283(15)
O12 0.112(3) 0.0549(18) 0.078(2) 0.0353(17) 0.062(2) 0.0273(17)
Cl2 0.0396(5) 0.0536(5) 0.0697(7) 0.0367(5) -0.0015(4) -0.0035(4)
Cl1 0.0479(5) 0.0716(7) 0.0740(7) 0.0468(6) 0.0115(5) 0.0194(5)
C200 0.0360(16) 0.0368(16) 0.0197(14) 0.0087(12) 0.0191(12) 0.0088(13)
C300 0.055(2) 0.0405(17) 0.0177(14) 0.0125(13) 0.0185(14) 0.0149(15)
C800 0.0190(13) 0.0288(14) 0.0318(16) 0.0084(12) 0.0056(11) 0.0035(11)
C100 0.066(2) 0.0372(17) 0.0326(18) 0.0234(15) 0.0230(16) 0.0246(16)
C400 0.0346(16) 0.0320(15) 0.0350(17) 0.0150(13) 0.0175(13) 0.0171(13)
C950 0.0334(18) 0.057(2) 0.045(2) 0.0216(18) 0.0086(15) 0.0042(16)
S2 0.0406(5) 0.0356(4) 0.0635(6) 0.0280(4) 0.0248(4) 0.0148(3)
F1 0.0646(19) 0.120(3) 0.164(4) 0.069(3) 0.016(2) 0.0485(19)
F2 0.111(3) 0.227(6) 0.262(7) 0.165(5) 0.122(4) 0.031(3)
F3 0.071(2) 0.089(3) 0.254(6) 0.032(3) -0.033(3) -0.024(2)

loop_
_atom_type_symbol
_atom_type_description
_atom_type_scat_dispersion_real
_atom_type_scat_dispersion_imag
_atom_type_scat_source
C C 0.0033 0.0016 'International Tables Vol C Tables 4.2.6.8 and 6.1.1.4'
H H 0.0000 0.0000 'International Tables Vol C Tables 4.2.6.8 and 6.1.1.4'
O O 0.0106 0.0060 'International Tables Vol C Tables 4.2.6.8 and 6.1.1.4'
P P 0.1023 0.0942 'International Tables Vol C Tables 4.2.6.8 and 6.1.1.4'
S S 0.1246 0.1234 'International Tables Vol C Tables 4.2.6.8 and 6.1.1.4'
F F 0.0171 0.0103 'International Tables Vol C Tables 4.2.6.8 and 6.1.1.4'
Cl Cl 0.1484 0.1585 'International Tables Vol C Tables 4.2.6.8 and 6.1.1.4'

loop_
_geom_angle_atom_site_label_1
_geom_angle_atom_site_label_2
_geom_angle_atom_site_label_3
_geom_angle
C24 P1 C29 112.47(12)
C24 P1 C1 94.46(11)
C29 P1 C1 117.77(12)
C24 P1 S1 115.29(9)
C29 P1 S1 104.86(9)
C1 P1 S1 112.33(8)
C800 S1 P1 99.28(10)
C26 C1 C2 121.6(2)
C26 C1 P1 107.22(18)
C2 C1 P1 131.09(18)
C3 C2 C7 122.7(2)
C3 C2 C1 119.7(2)
C7 C2 C1 117.7(2)
C4 C3 C2 119.3(2)
O1 C4 C3 124.7(2)
O1 C4 C5 115.2(2)
C3 C4 C5 120.1(2)
C6 C5 C4 121.2(2)
O2 C6 C5 121.2(2)
O2 C6 C7 117.3(2)
C5 C6 C7 121.5(2)
C2 C7 C6 115.1(2)
C2 C7 C8 120.2(2)
C6 C7 C8 124.7(2)
C9 C8 C27 115.7(2)
C9 C8 C7 125.2(2)
C27 C8 C7 119.2(2)
C10 C9 C8 120.7(2)
C9 C10 C11 122.7(2)
C12 C11 C10 119.9(2)
C11 C12 C27 117.6(2)
C11 C12 C13 122.1(2)
C27 C12 C13 120.3(2)
C14 C13 C28 117.6(2)
C14 C13 C12 122.2(2)
C28 C13 C12 120.2(2)
C13 C14 C15 120.1(2)
C16 C15 C14 122.7(2)
C15 C16 C17 120.7(3)
C16 C17 C28 115.6(2)
C16 C17 C18 125.3(2)
C28 C17 C18 119.1(2)
C19 C18 C23 115.0(2)
C19 C18 C17 124.4(2)
C23 C18 C17 120.6(2)
O3 C19 C20 121.8(2)
O3 C19 C18 116.5(2)
C20 C19 C18 121.7(2)
C19 C20 C21 121.3(2)
O4 C21 C22 125.0(2)
O4 C21 C20 115.0(2)
C22 C21 C20 120.0(2)
C21 C22 C23 119.1(2)
C22 C23 C24 120.1(2)
C22 C23 C18 122.6(2)
C24 C23 C18 117.2(2)
C25 C24 C23 121.8(2)
C25 C24 P1 107.16(18)
C23 C24 P1 131.02(19)
C24 C25 C28 122.9(2)
C24 C25 C26 115.5(2)
C28 C25 C26 121.6(2)
C1 C26 C27 123.0(2)
C1 C26 C25 115.6(2)
C27 C26 C25 121.3(2)
C26 C27 C8 118.3(2)
C26 C27 C12 118.2(2)
C8 C27 C12 123.5(2)
C25 C28 C17 118.4(2)
C25 C28 C13 118.3(2)
C17 C28 C13 123.3(2)
C30 C29 C34 120.4(2)
C30 C29 P1 121.3(2)
C34 C29 P1 118.27(19)
C31 C30 C29 119.5(3)
C32 C31 C30 119.8(3)
C33 C32 C31 120.5(3)
C32 C33 C34 120.6(3)
C33 C34 C29 119.1(3)
F3 C500 F1 109.9(5)
F3 C500 F2 106.7(5)
F1 C500 F2 105.5(5)
F3 C500 S2 111.9(4)
F1 C500 S2 112.1(3)
F2 C500 S2 110.4(4)
C6 O2 C200 118.3(2)
C4 O1 C100 117.1(2)
C19 O3 C300 118.5(2)
C21 O4 C400 117.6(2)
Cl1 C950 Cl2 110.5(2)
O11 S2 O12 114.5(2)
O11 S2 O10 116.1(2)
O12 S2 O10 113.86(19)
O11 S2 C500 104.1(2)
O12 S2 C500 103.5(3)
O10 S2 C500 102.5(3)

loop_
_geom_bond_atom_site_label_1
_geom_bond_atom_site_label_2
_geom_bond_distance
P1 C24 1.797(2)
P1 C29 1.799(3)
P1 C1 1.801(3)
P1 S1 2.0496(9)
S1 C800 1.818(3)
C1 C26 1.367(3)
C1 C2 1.436(3)
C2 C3 1.405(3)
C2 C7 1.433(3)
C3 C4 1.380(4)
C4 O1 1.353(3)
C4 C5 1.398(4)
C5 C6 1.380(4)
C6 O2 1.366(3)
C6 C7 1.436(4)
C7 C8 1.474(3)
C8 C9 1.423(3)
C8 C27 1.427(3)
C9 C10 1.373(4)
C10 C11 1.404(4)
C11 C12 1.380(3)
C12 C27 1.432(3)
C12 C13 1.489(4)
C13 C14 1.382(3)
C13 C28 1.433(3)
C14 C15 1.396(4)
C15 C16 1.378(4)
C16 C17 1.422(3)
C17 C28 1.430(3)
C17 C18 1.469(4)
C18 C19 1.433(4)
C18 C23 1.436(3)
C19 O3 1.360(3)
C19 C20 1.373(4)
C20 C21 1.401(4)
C21 O4 1.363(3)
C21 C22 1.378(4)
C22 C23 1.409(3)
C23 C24 1.432(3)
C24 C25 1.372(3)
C25 C28 1.410(3)
C25 C26 1.460(3)
C26 C27 1.416(3)
C29 C30 1.391(4)
C29 C34 1.400(4)
C30 C31 1.391(4)
C31 C32 1.385(5)
C32 C33 1.378(5)
C33 C34 1.383(4)
C500 F3 1.307(7)
C500 F1 1.329(6)
C500 F2 1.334(8)
C500 S2 1.790(5)
O2 C200 1.434(3)
O1 C100 1.431(4)
O3 C300 1.429(3)
O4 C400 1.428(3)
O10 S2 1.444(3)
O11 S2 1.427(3)
O12 S2 1.433(3)
Cl2 C950 1.773(4)
Cl1 C950 1.761(4)

loop_
_cod_related_entry_id
_cod_related_entry_database
_cod_related_entry_code
1 ChemSpider 30660616
